data_2207111
loop_
_publ_author_name
'Liu, Jian-Chao'
'Peng, Hao'
'Meng, Xiang-Gao'
'Ding, Ming-Wu'
'He, Hong-Wu'

_publ_section_title
8-(4-Chlorophenoxy)-7-(4-chlorophenyl)-1,2,5-trimethylthieno[2',3';2,3]pyrido[4,5-<i>d</i>]pyrimidin-6(7<i>H</i>)-one
_journal_coeditor_code YA6254
_journal_issue 10
_journal_name_full 'Acta Crystallographica Section E'
_journal_page_first o3259
_journal_page_last o3260
_journal_paper_doi 10.1107/S1600536805028783
_journal_volume 61
_journal_year 2005
_chemical_formula_iupac 'C24 H17 Cl2 N3 O2 S'
_chemical_formula_moiety 'C24 H17 Cl2 N3 O2 S'
_chemical_formula_sum 'C24 H17 Cl2 N3 O2 S'
_chemical_formula_weight 482.37
_chemical_name_systematic
;
 ?
;
_space_group_IT_number 14
_symmetry_cell_setting monoclinic
_symmetry_space_group_name_Hall '-P 2yn'
_symmetry_space_group_name_H-M 'P 1 21/n 1'
_atom_sites_solution_hydrogens geom
_atom_sites_solution_primary direct
_atom_sites_solution_secondary difmap
_audit_creation_method SHELXL-97
_cell_angle_alpha 90.00
_cell_angle_beta 101.377(3)
_cell_angle_gamma 90.00
_cell_formula_units_Z 4
_cell_length_a 11.1861(17)
_cell_length_b 10.3346(16)
_cell_length_c 19.517(3)
_cell_measurement_reflns_used 3451
_cell_measurement_temperature 292(2)
_cell_measurement_theta_max 24.4
_cell_measurement_theta_min 2.3
_cell_volume 2211.9(6)
_computing_cell_refinement SMART
_computing_data_collection 'SMART (Bruker, 1998)'
_computing_data_reduction 'SAINT (Bruker, 1998)'
_computing_molecular_graphics 'SHELXTL (Bruker, 1998)'
_computing_publication_material SHELXTL
_computing_structure_refinement 'SHELXL97 (Sheldrick, 1997)'
_computing_structure_solution 'SHELXS97 (Sheldrick, 1997)'
_diffrn_ambient_temperature 292(2)
_diffrn_measured_fraction_theta_full 0.994
_diffrn_measured_fraction_theta_max 0.994
_diffrn_measurement_device_type 'Bruker SMART CCD area-detector'
_diffrn_measurement_method '\f and \w scans'
_diffrn_radiation_monochromator graphite
_diffrn_radiation_source 'fine-focus sealed tube'
_diffrn_radiation_type MoK\a
_diffrn_radiation_wavelength 0.71073
_diffrn_reflns_av_R_equivalents 0.026
_diffrn_reflns_av_sigmaI/netI 0.035
_diffrn_reflns_limit_h_max 14
_diffrn_reflns_limit_h_min -14
_diffrn_reflns_limit_k_max 10
_diffrn_reflns_limit_k_min -13
_diffrn_reflns_limit_l_max 24
_diffrn_reflns_limit_l_min -20
_diffrn_reflns_number 12672
_diffrn_reflns_theta_full 27.0
_diffrn_reflns_theta_max 27.0
_diffrn_reflns_theta_min 1.9
_diffrn_standards_decay_% 0
_diffrn_standards_interval_count 0
_diffrn_standards_number 0
_exptl_absorpt_coefficient_mu 0.42
_exptl_absorpt_correction_T_max 0.885
_exptl_absorpt_correction_T_min 0.868
_exptl_absorpt_correction_type multi-scan
_exptl_absorpt_process_details '(SADABS; Sheldrick, 1997)'
_exptl_crystal_colour colorless
_exptl_crystal_density_diffrn 1.448
_exptl_crystal_density_method 'not measured'
_exptl_crystal_description block
_exptl_crystal_F_000 992
_exptl_crystal_size_max 0.35
_exptl_crystal_size_mid 0.30
_exptl_crystal_size_min 0.30
_refine_diff_density_max 0.39
_refine_diff_density_min -0.32
_refine_ls_extinction_method none
_refine_ls_goodness_of_fit_ref 1.10
_refine_ls_hydrogen_treatment constr
_refine_ls_matrix_type full
_refine_ls_number_parameters 292
_refine_ls_number_reflns 4799
_refine_ls_number_restraints 0
_refine_ls_restrained_S_all 1.10
_refine_ls_R_factor_all 0.069
_refine_ls_R_factor_gt 0.050
_refine_ls_shift/su_max 0.001
_refine_ls_shift/su_mean 0.000
_refine_ls_structure_factor_coef Fsqd
_refine_ls_weighting_details 'calc w=1/[\s^2^(Fo^2^)+(0.0852P)^2^+0.2736P] where P=(Fo^2^+2Fc^2^)/3'
_refine_ls_weighting_scheme calc
_refine_ls_wR_factor_gt 0.136
_refine_ls_wR_factor_ref 0.158
_reflns_number_gt 3590
_reflns_number_total 4799
_reflns_threshold_expression I>2\s(I)
_cod_data_source_file ya6254.cif
_cod_data_source_block I
_cod_depositor_comments
;
The following automatic conversions were performed:
'_symmetry_cell_setting' value 'Monoclinic' changed to 'monoclinic'
according to '/home/saulius/struct/CIF-dictionaries/cif_core.dic'
dictionary named 'cif_core.dic' version 2.4.1 from 2010-06-29.

Automatic conversion script
Id: cif_fix_enum 1527 2010-12-29 10:47:43Z saulius 

The following automatic conversions were performed:

'_symmetry_cell_setting' value 'Monoclinic' changed to 'monoclinic'
according to /home/saulius/struct/CIF-dictionaries/cif_core.dic
dictionary named 'cif_core.dic' version 2.4.1 from 2010-06-29.

Automatic conversion script
Id: cif_fix_values 1715 2011-07-08 13:25:40Z adriana 
;
_cod_original_cell_volume 2212.0(6)
_cod_original_sg_symbol_Hall '-P 2yn '
_cod_original_sg_symbol_H-M 'P 21/n'
_cod_database_code 2207111
_cod_database_fobs_code 2207111

loop_
_symmetry_equiv_pos_as_xyz
'x, y, z'
'-x+1/2, y+1/2, -z+1/2'
'-x, -y, -z'
'x-1/2, -y-1/2, z-1/2'

loop_
_atom_site_label
_atom_site_fract_x
_atom_site_fract_y
_atom_site_fract_z
_atom_site_U_iso_or_equiv
_atom_site_adp_type
_atom_site_calc_flag
_atom_site_refinement_flags
_atom_site_occupancy
_atom_site_type_symbol
C1 0.6223(3) 0.5442(3) 1.24519(13) 0.0696(8) Uani d . 1 C
H1A 0.6629 0.4752 1.2735 0.104 Uiso calc R 1 H
H1B 0.5662 0.5862 1.2694 0.104 Uiso calc R 1 H
H1C 0.6815 0.6058 1.2361 0.104 Uiso calc R 1 H
C2 0.5531(2) 0.4897(2) 1.17653(12) 0.0490(6) Uani d . 1 C
C3 0.5958(2) 0.4087(2) 1.13215(11) 0.0426(5) Uani d . 1 C
C4 0.7225(2) 0.3544(3) 1.14545(14) 0.0565(6) Uani d . 1 C
H4A 0.7672 0.3866 1.1892 0.085 Uiso calc R 1 H
H4B 0.7628 0.3802 1.1085 0.085 Uiso calc R 1 H
H4C 0.7188 0.2617 1.1471 0.085 Uiso calc R 1 H
C5 0.5015(2) 0.3787(2) 1.07222(11) 0.0400(5) Uani d . 1 C
C6 0.3898(2) 0.4383(2) 1.07398(12) 0.0446(5) Uani d . 1 C
C7 0.2878(2) 0.3578(2) 0.97087(13) 0.0473(5) Uani d . 1 C
C8 0.1710(2) 0.3519(3) 0.91922(15) 0.0599(7) Uani d . 1 C
H8A 0.1358 0.2674 0.9202 0.090 Uiso calc R 1 H
H8B 0.1861 0.3688 0.8733 0.090 Uiso calc R 1 H
H8C 0.1158 0.4157 0.9307 0.090 Uiso calc R 1 H
C9 0.3954(2) 0.2900(2) 0.96231(11) 0.0407(5) Uani d . 1 C
C10 0.5023(2) 0.3012(2) 1.01258(11) 0.0388(5) Uani d . 1 C
C11 0.6097(2) 0.1733(2) 0.95264(12) 0.0442(5) Uani d . 1 C
C12 0.3966(2) 0.2079(2) 0.90069(12) 0.0460(5) Uani d . 1 C
C13 0.5248(2) 0.0682(2) 0.84140(11) 0.0428(5) Uani d . 1 C
C14 0.4879(3) -0.0578(2) 0.84141(13) 0.0577(7) Uani d . 1 C
H14 0.4469 -0.0872 0.8755 0.069 Uiso calc R 1 H
C15 0.5120(3) -0.1415(3) 0.79058(15) 0.0631(7) Uani d . 1 C
H15 0.4881 -0.2277 0.7905 0.076 Uiso calc R 1 H
C16 0.5711(2) -0.0968(2) 0.74050(12) 0.0465(5) Uani d . 1 C
C17 0.6044(3) 0.0303(2) 0.73848(13) 0.0550(6) Uani d . 1 C
H17 0.6418 0.0604 0.7030 0.066 Uiso calc R 1 H
C18 0.5816(2) 0.1134(2) 0.78996(13) 0.0528(6) Uani d . 1 C
H18 0.6048 0.1997 0.7897 0.063 Uiso calc R 1 H
C19 0.8159(2) 0.1282(2) 0.99461(12) 0.0479(6) Uani d . 1 C
C20 0.8538(2) 0.0232(3) 1.03616(13) 0.0567(6) Uani d . 1 C
H20 0.8077 -0.0523 1.0319 0.068 Uiso calc R 1 H
C21 0.9608(3) 0.0315(3) 1.08404(14) 0.0643(8) Uani d . 1 C
H21 0.9884 -0.0391 1.1123 0.077 Uiso calc R 1 H
C22 1.0274(2) 0.1440(3) 1.09037(13) 0.0601(7) Uani d . 1 C
C23 0.9880(2) 0.2500(3) 1.04856(14) 0.0594(7) Uani d . 1 C
H23 1.0336 0.3258 1.0530 0.071 Uiso calc R 1 H
C24 0.8811(2) 0.2418(3) 1.00080(13) 0.0530(6) Uani d . 1 C
H24 0.8528 0.3124 0.9727 0.064 Uiso calc R 1 H
Cl1 0.61203(6) -0.20541(7) 0.68093(4) 0.0681(2) Uani d . 1 Cl
Cl2 1.16368(9) 0.15234(12) 1.14971(5) 0.1082(4) Uani d . 1 Cl
N1 0.28660(18) 0.4309(2) 1.02700(11) 0.0504(5) Uani d . 1 N
N2 0.61000(16) 0.24066(19) 1.00748(9) 0.0429(4) Uani d . 1 N
N3 0.51221(17) 0.15207(18) 0.89949(10) 0.0438(4) Uani d . 1 N
O1 0.31296(16) 0.1841(2) 0.85372(10) 0.0664(5) Uani d . 1 O
O2 0.71109(15) 0.11379(18) 0.94171(8) 0.0582(5) Uani d . 1 O
S1 0.40067(6) 0.52986(6) 1.14956(3) 0.0567(2) Uani d . 1 S

loop_
_atom_site_aniso_label
_atom_site_aniso_U_11
_atom_site_aniso_U_22
_atom_site_aniso_U_33
_atom_site_aniso_U_12
_atom_site_aniso_U_13
_atom_site_aniso_U_23
C1 0.090(2) 0.0714(19) 0.0459(14) 0.0061(16) 0.0100(14) -0.0134(13)
C2 0.0628(15) 0.0424(12) 0.0423(12) -0.0004(11) 0.0117(11) 0.0012(10)
C3 0.0493(13) 0.0402(12) 0.0380(11) -0.0002(10) 0.0076(10) 0.0017(9)
C4 0.0512(14) 0.0631(16) 0.0521(14) -0.0004(12) 0.0030(12) -0.0070(12)
C5 0.0438(12) 0.0360(11) 0.0411(11) 0.0009(9) 0.0109(9) 0.0038(9)
C6 0.0500(13) 0.0382(12) 0.0485(13) 0.0026(10) 0.0170(11) 0.0021(10)
C7 0.0402(12) 0.0444(13) 0.0573(14) 0.0001(10) 0.0099(11) 0.0084(11)
C8 0.0406(13) 0.0617(16) 0.0732(17) 0.0042(11) 0.0008(12) 0.0017(13)
C9 0.0385(11) 0.0400(12) 0.0431(12) -0.0021(9) 0.0067(9) 0.0016(9)
C10 0.0407(11) 0.0361(11) 0.0397(11) -0.0018(9) 0.0081(9) 0.0019(9)
C11 0.0410(12) 0.0494(13) 0.0406(12) 0.0033(10) 0.0043(10) -0.0026(10)
C12 0.0435(13) 0.0456(13) 0.0468(13) -0.0041(10) 0.0039(11) 0.0001(10)
C13 0.0446(12) 0.0441(12) 0.0373(11) -0.0010(10) 0.0019(9) -0.0039(9)
C14 0.0737(18) 0.0517(15) 0.0505(14) -0.0154(13) 0.0189(13) -0.0028(11)
C15 0.083(2) 0.0413(14) 0.0679(17) -0.0163(13) 0.0224(15) -0.0105(12)
C16 0.0415(12) 0.0516(14) 0.0427(12) 0.0000(10) -0.0005(10) -0.0098(10)
C17 0.0665(17) 0.0525(15) 0.0505(14) -0.0034(12) 0.0222(13) -0.0008(11)
C18 0.0634(16) 0.0433(13) 0.0534(14) -0.0058(11) 0.0154(12) -0.0002(11)
C19 0.0432(12) 0.0602(15) 0.0404(12) 0.0114(11) 0.0086(10) -0.0079(11)
C20 0.0603(16) 0.0565(16) 0.0538(15) 0.0081(12) 0.0128(13) 0.0006(12)
C21 0.0754(19) 0.0662(18) 0.0503(15) 0.0279(15) 0.0098(14) 0.0069(13)
C22 0.0489(14) 0.084(2) 0.0436(14) 0.0202(14) -0.0008(11) -0.0151(13)
C23 0.0506(15) 0.0658(17) 0.0620(16) 0.0016(13) 0.0112(13) -0.0082(13)
C24 0.0551(15) 0.0565(15) 0.0467(13) 0.0096(12) 0.0083(11) 0.0047(11)
Cl1 0.0600(4) 0.0764(5) 0.0659(4) 0.0030(3) 0.0077(3) -0.0305(4)
Cl2 0.0720(6) 0.1432(9) 0.0894(6) 0.0396(6) -0.0326(5) -0.0372(6)
N1 0.0429(11) 0.0473(12) 0.0622(13) 0.0044(9) 0.0137(10) 0.0020(10)
N2 0.0406(10) 0.0485(11) 0.0380(10) 0.0053(8) 0.0040(8) -0.0046(8)
N3 0.0433(11) 0.0438(11) 0.0426(10) -0.0010(8) 0.0044(8) -0.0071(8)
O1 0.0486(11) 0.0796(13) 0.0634(12) 0.0005(9) -0.0076(9) -0.0205(10)
O2 0.0463(10) 0.0751(12) 0.0488(9) 0.0156(8) -0.0012(8) -0.0203(9)
S1 0.0652(4) 0.0524(4) 0.0564(4) 0.0092(3) 0.0213(3) -0.0062(3)

loop_
_atom_type_symbol
_atom_type_description
_atom_type_scat_dispersion_real
_atom_type_scat_dispersion_imag
_atom_type_scat_source
C C 0.0033 0.0016 'International Tables Vol C Tables 4.2.6.8 and 6.1.1.4'
H H 0.0000 0.0000 'International Tables Vol C Tables 4.2.6.8 and 6.1.1.4'
N N 0.0061 0.0033 'International Tables Vol C Tables 4.2.6.8 and 6.1.1.4'
O O 0.0106 0.0060 'International Tables Vol C Tables 4.2.6.8 and 6.1.1.4'
S S 0.1246 0.1234 'International Tables Vol C Tables 4.2.6.8 and 6.1.1.4'
Cl Cl 0.1484 0.1585 'International Tables Vol C Tables 4.2.6.8 and 6.1.1.4'

loop_
_geom_angle_atom_site_label_1
_geom_angle_atom_site_label_2
_geom_angle_atom_site_label_3
_geom_angle
_geom_angle_publ_flag
C2 C1 H1A 109.5 ?
C2 C1 H1B 109.5 ?
H1A C1 H1B 109.5 ?
C2 C1 H1C 109.5 ?
H1A C1 H1C 109.5 ?
H1B C1 H1C 109.5 ?
C3 C2 C1 127.6(2) yes
C3 C2 S1 113.75(18) yes
C1 C2 S1 118.59(19) yes
C2 C3 C5 110.9(2) ?
C2 C3 C4 124.0(2) ?
C5 C3 C4 125.0(2) ?
C3 C4 H4A 109.5 ?
C3 C4 H4B 109.5 ?
H4A C4 H4B 109.5 ?
C3 C4 H4C 109.5 ?
H4A C4 H4C 109.5 ?
H4B C4 H4C 109.5 ?
C6 C5 C10 114.8(2) ?
C6 C5 C3 113.5(2) ?
C10 C5 C3 131.7(2) ?
N1 C6 C5 128.1(2) yes
N1 C6 S1 121.63(17) yes
C5 C6 S1 110.31(18) yes
N1 C7 C9 121.2(2) yes
N1 C7 C8 115.5(2) yes
C9 C7 C8 123.2(2) ?
C7 C8 H8A 109.5 ?
C7 C8 H8B 109.5 ?
H8A C8 H8B 109.5 ?
C7 C8 H8C 109.5 ?
H8A C8 H8C 109.5 ?
H8B C8 H8C 109.5 ?
C10 C9 C7 120.1(2) ?
C10 C9 C12 118.5(2) ?
C7 C9 C12 121.4(2) ?
N2 C10 C9 123.5(2) ?
N2 C10 C5 117.6(2) yes
C9 C10 C5 118.9(2) ?
N2 C11 O2 121.4(2) yes
N2 C11 N3 126.4(2) ?
O2 C11 N3 112.24(19) yes
O1 C12 N3 118.7(2) yes
O1 C12 C9 127.6(2) ?
N3 C12 C9 113.70(19) yes
C14 C13 C18 120.5(2) ?
C14 C13 N3 119.5(2) ?
C18 C13 N3 119.8(2) ?
C13 C14 C15 119.7(2) ?
C13 C14 H14 120.2 ?
C15 C14 H14 120.2 ?
C16 C15 C14 119.5(2) ?
C16 C15 H15 120.3 ?
C14 C15 H15 120.3 ?
C15 C16 C17 121.3(2) ?
C15 C16 Cl1 119.21(19) ?
C17 C16 Cl1 119.39(19) ?
C16 C17 C18 119.0(2) ?
C16 C17 H17 120.5 ?
C18 C17 H17 120.5 ?
C13 C18 C17 120.0(2) ?
C13 C18 H18 120.0 ?
C17 C18 H18 120.0 ?
C20 C19 C24 121.8(2) ?
C20 C19 O2 117.8(2) ?
C24 C19 O2 120.3(2) ?
C21 C20 C19 118.8(3) ?
C21 C20 H20 120.6 ?
C19 C20 H20 120.6 ?
C20 C21 C22 120.0(3) ?
C20 C21 H21 120.0 ?
C22 C21 H21 120.0 ?
C21 C22 C23 120.8(3) ?
C21 C22 Cl2 119.6(2) ?
C23 C22 Cl2 119.5(2) ?
C24 C23 C22 119.2(3) ?
C24 C23 H23 120.4 ?
C22 C23 H23 120.4 ?
C23 C24 C19 119.4(2) ?
C23 C24 H24 120.3 ?
C19 C24 H24 120.3 ?
C6 N1 C7 116.91(19) ?
C11 N2 C10 116.78(19) ?
C11 N3 C12 121.03(19) ?
C11 N3 C13 120.10(18) ?
C12 N3 C13 118.84(18) ?
C11 O2 C19 116.21(17) ?
C2 S1 C6 91.57(11) ?

loop_
_geom_bond_atom_site_label_1
_geom_bond_atom_site_label_2
_geom_bond_distance
_geom_bond_publ_flag
C1 C2 1.518(4) ?
C1 H1A 0.9600 ?
C1 H1B 0.9600 ?
C1 H1C 0.9600 ?
C2 C3 1.357(3) ?
C2 S1 1.733(3) yes
C3 C5 1.446(3) ?
C3 C4 1.499(3) ?
C4 H4A 0.9600 ?
C4 H4B 0.9600 ?
C4 H4C 0.9600 ?
C5 C6 1.399(3) ?
C5 C10 1.415(3) ?
C6 N1 1.327(3) yes
C6 S1 1.736(2) yes
C7 N1 1.333(3) yes
C7 C9 1.431(3) ?
C7 C8 1.485(3) ?
C8 H8A 0.9600 ?
C8 H8B 0.9600 ?
C8 H8C 0.9600 ?
C9 C10 1.394(3) ?
C9 C12 1.474(3) ?
C10 N2 1.379(3) yes
C11 N2 1.277(3) yes
C11 O2 1.343(3) yes
C11 N3 1.366(3) yes
C12 O1 1.199(3) yes
C12 N3 1.421(3) yes
C13 C14 1.366(3) ?
C13 C18 1.372(3) ?
C13 N3 1.456(3) ?
C14 C15 1.382(3) ?
C14 H14 0.9300 ?
C15 C16 1.364(3) ?
C15 H15 0.9300 ?
C16 C17 1.368(3) ?
C16 Cl1 1.741(2) ?
C17 C18 1.383(3) ?
C17 H17 0.9300 ?
C18 H18 0.9300 ?
C19 C20 1.371(4) ?
C19 C24 1.376(4) ?
C19 O2 1.409(3) ?
C20 C21 1.368(4) ?
C20 H20 0.9300 ?
C21 C22 1.374(4) ?
C21 H21 0.9300 ?
C22 C23 1.385(4) ?
C22 Cl2 1.725(3) ?
C23 C24 1.365(4) ?
C23 H23 0.9300 ?
C24 H24 0.9300 ?

loop_
_geom_torsion_atom_site_label_1
_geom_torsion_atom_site_label_2
_geom_torsion_atom_site_label_3
_geom_torsion_atom_site_label_4
_geom_torsion
C1 C2 C3 C5 180.0(2)
S1 C2 C3 C5 1.1(2)
C1 C2 C3 C4 2.1(4)
S1 C2 C3 C4 -176.76(19)
C2 C3 C5 C6 -0.4(3)
C4 C3 C5 C6 177.4(2)
C2 C3 C5 C10 179.2(2)
C4 C3 C5 C10 -2.9(4)
C10 C5 C6 N1 -0.2(3)
C3 C5 C6 N1 179.5(2)
C10 C5 C6 S1 179.83(15)
C3 C5 C6 S1 -0.5(2)
N1 C7 C9 C10 -1.1(3)
C8 C7 C9 C10 179.2(2)
N1 C7 C9 C12 179.3(2)
C8 C7 C9 C12 -0.4(3)
C7 C9 C10 N2 -178.9(2)
C12 C9 C10 N2 0.7(3)
C7 C9 C10 C5 1.0(3)
C12 C9 C10 C5 -179.33(19)
C6 C5 C10 N2 179.51(19)
C3 C5 C10 N2 -0.1(3)
C6 C5 C10 C9 -0.4(3)
C3 C5 C10 C9 179.9(2)
C10 C9 C12 O1 177.6(2)
C7 C9 C12 O1 -2.7(4)
C10 C9 C12 N3 -2.0(3)
C7 C9 C12 N3 177.67(19)
C18 C13 C14 C15 2.3(4)
N3 C13 C14 C15 -172.8(2)
C13 C14 C15 C16 -0.7(4)
C14 C15 C16 C17 -1.7(4)
C14 C15 C16 Cl1 174.8(2)
C15 C16 C17 C18 2.5(4)
Cl1 C16 C17 C18 -174.0(2)
C14 C13 C18 C17 -1.4(4)
N3 C13 C18 C17 173.6(2)
C16 C17 C18 C13 -1.0(4)
C24 C19 C20 C21 -1.3(4)
O2 C19 C20 C21 174.7(2)
C19 C20 C21 C22 0.7(4)
C20 C21 C22 C23 -0.2(4)
C20 C21 C22 Cl2 -178.73(19)
C21 C22 C23 C24 0.3(4)
Cl2 C22 C23 C24 178.77(19)
C22 C23 C24 C19 -0.8(4)
C20 C19 C24 C23 1.4(4)
O2 C19 C24 C23 -174.5(2)
C5 C6 N1 C7 0.1(4)
S1 C6 N1 C7 -179.86(17)
C9 C7 N1 C6 0.5(3)
C8 C7 N1 C6 -179.8(2)
O2 C11 N2 C10 177.9(2)
N3 C11 N2 C10 -2.1(4)
C9 C10 N2 C11 1.3(3)
C5 C10 N2 C11 -178.60(19)
N2 C11 N3 C12 0.7(4)
O2 C11 N3 C12 -179.3(2)
N2 C11 N3 C13 -177.5(2)
O2 C11 N3 C13 2.5(3)
O1 C12 N3 C11 -178.3(2)
C9 C12 N3 C11 1.4(3)
O1 C12 N3 C13 -0.1(3)
C9 C12 N3 C13 179.60(18)
C14 C13 N3 C11 97.7(3)
C18 C13 N3 C11 -77.3(3)
C14 C13 N3 C12 -80.5(3)
C18 C13 N3 C12 104.4(3)
N2 C11 O2 C19 1.2(3)
N3 C11 O2 C19 -178.8(2)
C20 C19 O2 C11 107.2(3)
C24 C19 O2 C11 -76.7(3)
C3 C2 S1 C6 -1.21(19)
C1 C2 S1 C6 179.8(2)
N1 C6 S1 C2 -179.1(2)
C5 C6 S1 C2 0.91(17)

loop_
_cod_related_entry_id
_cod_related_entry_database
_cod_related_entry_code
1 ChemSpider 21128715
